data_4343786
loop_
_publ_author_name
'Mastin, S.H.'
'Ryan, R.R.'

_publ_section_title
;
 Crystal Structure of K Sb2 F7. On the Existence of the Sb2 F7 Ion
;
_journal_name_full 'Inorganic Chemistry'
_journal_page_first 1757
_journal_page_last 1760
_journal_volume 10
_journal_year 1971
_chemical_formula_sum 'F7 K Sb2'
_chemical_name_systematic 'K Sb2 F7'
_space_group_IT_number 14
_symmetry_space_group_name_Hall '-P 2ybc'
_symmetry_space_group_name_H-M 'P 1 21/c 1'
_cell_angle_alpha 90
_cell_angle_beta 100.85
_cell_angle_gamma 90
_cell_formula_units_Z 4
_cell_length_a 10.517
_cell_length_b 7.596
_cell_length_c 8.599
_cell_volume 674.669
_citation_journal_id_ASTM INOCAJ
_cod_data_source_file Mastin_INOCAJ_1971_924.cif
_cod_data_source_block F7K1Sb2
_cod_original_cell_volume 674.6691
_cod_original_formula_sum 'F7 K1 Sb2'
_cod_database_code 4343786

loop_
_symmetry_equiv_pos_as_xyz
x,y,z
-x,y+1/2,-z+1/2
-x,-y,-z
x,-y-1/2,z-1/2

loop_
_atom_site_label
_atom_site_type_symbol
_atom_site_fract_x
_atom_site_fract_y
_atom_site_fract_z
_atom_site_occupancy
_atom_site_U_iso_or_equiv
Sb2 Sb+3 0.10205 0.67327 0.34674 1 0.0
F3 F-1 0.4049 0.3392 0.5388 1 0.0
F1 F-1 0.3059 0.1174 0.3168 1 0.0
F2 F-1 0.1512 0.4166 0.3137 1 0.0
Sb1 Sb+3 0.25427 0.1816 0.51269 1 0.0
F5 F-1 0.2843 0.7028 0.3639 1 0.0
F6 F-1 0.1272 0.5992 0.5655 1 0.0
F4 F-1 0.3782 0.0135 0.6195 1 0.0
F7 F-1 0.1243 0.9203 0.4532 1 0.0
K1 K+1 0.4269 0.6641 0.669 1 0.0
